data_4324376
loop_
_publ_author_name
'Guang-Yu An'
'Cong-Min Ji'
'Ai-Li Cui'
'Hui-Zhong Kou'

_publ_contact_author_address
;
Department of Chemistry
Tsinghua University
Beijing 100084
People's Republic of China
;
_publ_contact_author_email kouhz@mail.tsinghua.edu.cn
_publ_contact_author_name 'Dr. Hui-Zhong Kou'
_publ_contact_author_phone 86-10-62771748
_publ_section_title
;
 Pyrazine-2-amidoxime Ni(II) Complexes: From Ferromagnetic Cluster to
 Antiferromagnetic Layer
;
_journal_name_full 'Inorganic Chemistry'
_journal_page_first 1079
_journal_page_last 1083
_journal_paper_doi 10.1021/ic1022714
_journal_volume 50
_journal_year 2011
_chemical_formula_sum 'C20 H26 N18 Ni4 O14'
_chemical_formula_weight 977.43
_chemical_name_systematic
; 
 ? 
;
_space_group_IT_number 14
_symmetry_cell_setting monoclinic
_symmetry_space_group_name_Hall '-P 2ybc'
_symmetry_space_group_name_H-M 'P 1 21/c 1'
_atom_sites_solution_hydrogens geom
_atom_sites_solution_primary direct
_atom_sites_solution_secondary difmap
_audit_creation_method SHELXL-97
_cell_angle_alpha 90.00
_cell_angle_beta 109.29(3)
_cell_angle_gamma 90.00
_cell_formula_units_Z 2
_cell_length_a 12.249(2)
_cell_length_b 9.3940(19)
_cell_length_c 15.429(3)
_cell_measurement_reflns_used 4564
_cell_measurement_temperature 173(2)
_cell_measurement_theta_max 27.4855
_cell_measurement_theta_min 1.7614
_cell_volume 1675.7(6)
_computing_cell_refinement 'CrystalClear (Rigaku Inc., 2008)'
_computing_data_collection 'CrystalClear (Rigaku Inc., 2008)'
_computing_data_reduction 'CrystalClear (Rigaku Inc., 2008)'
_computing_molecular_graphics xp
_computing_structure_refinement 'SHELXL-97 (Sheldrick, 1997)'
_computing_structure_solution 'SHELXS-97 (Sheldrick, 1990)'
_diffrn_ambient_temperature 173(2)
_diffrn_detector_area_resol_mean 28.5714
_diffrn_measured_fraction_theta_full 0.999
_diffrn_measured_fraction_theta_max 0.999
_diffrn_measurement_device_type 'Saturn724+ (2x2 bin mode)'
_diffrn_measurement_method dtprofit.ref
_diffrn_radiation_monochromator Confocal
_diffrn_radiation_source 'Rotating Anode'
_diffrn_radiation_type MoK\a
_diffrn_radiation_wavelength 0.71073
_diffrn_reflns_av_R_equivalents 0.1406
_diffrn_reflns_av_sigmaI/netI 0.1363
_diffrn_reflns_limit_h_max 14
_diffrn_reflns_limit_h_min -13
_diffrn_reflns_limit_k_max 9
_diffrn_reflns_limit_k_min -11
_diffrn_reflns_limit_l_max 15
_diffrn_reflns_limit_l_min -18
_diffrn_reflns_number 10590
_diffrn_reflns_theta_full 25.00
_diffrn_reflns_theta_max 25.00
_diffrn_reflns_theta_min 2.58
_exptl_absorpt_coefficient_mu 2.308
_exptl_absorpt_correction_T_max 1.0000
_exptl_absorpt_correction_T_min 0.5460
_exptl_absorpt_correction_type multi-scan
_exptl_crystal_colour brown
_exptl_crystal_density_diffrn 1.937
_exptl_crystal_description Platelet
_exptl_crystal_F_000 992
_exptl_crystal_size_max 0.06
_exptl_crystal_size_mid 0.05
_exptl_crystal_size_min 0.02
_refine_diff_density_max 0.935
_refine_diff_density_min -0.658
_refine_diff_density_rms 0.176
_refine_ls_extinction_method none
_refine_ls_goodness_of_fit_ref 1.087
_refine_ls_hydrogen_treatment constr
_refine_ls_matrix_type full
_refine_ls_number_parameters 253
_refine_ls_number_reflns 2957
_refine_ls_number_restraints 0
_refine_ls_restrained_S_all 1.087
_refine_ls_R_factor_all 0.1570
_refine_ls_R_factor_gt 0.1179
_refine_ls_shift/su_max 0.000
_refine_ls_shift/su_mean 0.000
_refine_ls_structure_factor_coef Fsqd
_refine_ls_weighting_details 'calc w=1/[\s^2^(Fo^2^)+(0.0650P)^2^+35.1232P] where P=(Fo^2^+2Fc^2^)/3'
_refine_ls_weighting_scheme calc
_refine_ls_wR_factor_gt 0.2326
_refine_ls_wR_factor_ref 0.2520
_reflns_number_gt 2132
_reflns_number_total 2957
_reflns_threshold_expression >2sigma(I)
_cod_data_source_file ic1022714_si_002_1.cif
_cod_data_source_block 3
_cod_database_code 4324376

loop_
_symmetry_equiv_pos_as_xyz
'x, y, z'
'-x, y+1/2, -z+1/2'
'-x, -y, -z'
'x, -y-1/2, z-1/2'

loop_
_atom_site_label
_atom_site_type_symbol
_atom_site_fract_x
_atom_site_fract_y
_atom_site_fract_z
_atom_site_U_iso_or_equiv
_atom_site_adp_type
_atom_site_occupancy
_atom_site_symmetry_multiplicity
_atom_site_calc_flag
_atom_site_refinement_flags
Ni1 Ni 0.40576(14) 0.43546(17) 0.07455(10) 0.0211(4) Uani 1 1 d .
Ni2 Ni 0.22793(15) 0.68239(19) -0.05219(11) 0.0279(5) Uani 1 1 d .
N1 N 0.0891(9) 0.7810(11) -0.0667(7) 0.026(2) Uani 1 1 d .
N2 N -0.1239(10) 0.8936(13) -0.0698(8) 0.034(3) Uani 1 1 d .
N3 N 0.1879(9) 0.5790(11) 0.0363(7) 0.026(3) Uani 1 1 d .
N4 N 0.0609(11) 0.5623(13) 0.1211(8) 0.038(3) Uani 1 1 d .
H4A H 0.0992 0.4931 0.1536 0.046 Uiso 1 1 calc R
H4B H 0.0000 0.5941 0.1305 0.046 Uiso 1 1 calc R
N5 N 0.5534(8) 0.7821(10) 0.3227(6) 0.020(2) Uani 1 1 d .
N6 N 0.4691(9) 0.5893(12) 0.1814(7) 0.029(3) Uani 1 1 d .
N7 N 0.2784(9) 0.7219(13) 0.3635(8) 0.033(3) Uani 1 1 d .
H7B H 0.2415 0.6547 0.3279 0.040 Uiso 1 1 calc R
N8 N 0.4304(9) 0.8778(11) 0.4192(7) 0.025(3) Uani 1 1 d .
N9 N -0.1163(13) 0.8026(15) 0.2036(8) 0.046(3) Uani 1 1 d .
O1 O 0.2468(7) 0.4675(9) 0.0833(6) 0.025(2) Uani 1 1 d .
O2 O 0.3631(7) 0.9192(9) 0.4712(5) 0.023(2) Uani 1 1 d .
O3 O -0.0149(10) 0.8357(13) 0.2345(9) 0.061(3) Uani 1 1 d .
O4 O -0.1912(10) 0.8914(12) 0.2088(7) 0.047(3) Uani 1 1 d .
O5 O -0.1463(9) 0.6841(12) 0.1670(7) 0.044(3) Uani 1 1 d .
O1W O 0.3434(8) 0.2768(10) -0.0242(6) 0.036(2) Uani 1 1 d .
O2W O 0.3373(17) 0.001(2) 0.0502(15) 0.152(8) Uani 1 1 d .
C1 C 0.0389(13) 0.8828(15) -0.1243(9) 0.035(3) Uani 1 1 d .
H1A H 0.0753 0.9186 -0.1639 0.042 Uiso 1 1 calc R
C2 C -0.0678(12) 0.9383(14) -0.1274(9) 0.032(3) Uani 1 1 d .
H2A H -0.1017 1.0084 -0.1704 0.039 Uiso 1 1 calc R
C3 C -0.0711(10) 0.7892(14) -0.0120(8) 0.026(3) Uani 1 1 d .
H3A H -0.1081 0.7518 0.0267 0.031 Uiso 1 1 calc R
C4 C 0.0371(11) 0.7335(14) -0.0067(8) 0.026(3) Uani 1 1 d .
C5 C 0.0970(12) 0.6219(16) 0.0541(9) 0.033(3) Uani 1 1 d .
C6 C 0.4466(10) 0.7259(13) 0.3051(7) 0.020(3) Uani 1 1 d .
C7 C 0.5743(13) 0.6434(13) 0.2004(9) 0.032(3) Uani 1 1 d .
H7A H 0.6205 0.6166 0.1659 0.038 Uiso 1 1 calc R
C8 C 0.6153(11) 0.7396(14) 0.2716(9) 0.026(3) Uani 1 1 d .
H8A H 0.6894 0.7761 0.2840 0.032 Uiso 1 1 calc R
C9 C 0.4069(12) 0.6288(15) 0.2347(9) 0.031(3) Uani 1 1 d .
H9A H 0.3340 0.5890 0.2236 0.037 Uiso 1 1 calc R
C10 C 0.3836(10) 0.7745(14) 0.3667(8) 0.024(3) Uani 1 1 d .

loop_
_atom_site_aniso_label
_atom_site_aniso_U_11
_atom_site_aniso_U_22
_atom_site_aniso_U_33
_atom_site_aniso_U_23
_atom_site_aniso_U_13
_atom_site_aniso_U_12
Ni1 0.0256(9) 0.0247(9) 0.0172(8) 0.0017(7) 0.0128(7) 0.0039(7)
Ni2 0.0301(10) 0.0307(10) 0.0274(10) 0.0059(8) 0.0158(8) 0.0047(8)
O1 0.021(5) 0.030(5) 0.030(5) 0.005(4) 0.017(4) 0.010(4)
O2 0.034(5) 0.026(5) 0.023(5) -0.003(4) 0.028(4) -0.007(4)
O3 0.051(8) 0.053(8) 0.078(9) 0.011(6) 0.017(7) -0.007(6)
O4 0.047(7) 0.055(7) 0.052(7) -0.012(5) 0.031(6) -0.012(6)
O5 0.046(7) 0.051(7) 0.035(6) -0.008(5) 0.015(5) -0.002(5)
O1W 0.040(6) 0.039(6) 0.035(6) -0.014(4) 0.021(5) -0.005(5)
O2W 0.113(15) 0.134(17) 0.19(2) -0.078(16) 0.029(14) -0.017(13)
N1 0.027(6) 0.025(6) 0.026(6) 0.001(5) 0.008(5) 0.000(5)
N2 0.029(7) 0.040(7) 0.035(7) -0.002(5) 0.015(5) 0.007(5)
N3 0.028(6) 0.032(6) 0.021(6) 0.000(5) 0.011(5) 0.005(5)
N4 0.051(8) 0.041(7) 0.039(7) 0.018(6) 0.037(6) 0.012(6)
N5 0.019(5) 0.021(6) 0.020(5) -0.011(4) 0.006(4) -0.008(4)
N6 0.026(6) 0.036(7) 0.035(7) -0.003(5) 0.024(5) -0.010(5)
N7 0.023(6) 0.047(7) 0.044(7) -0.021(6) 0.031(5) -0.013(5)
N8 0.038(7) 0.019(5) 0.025(6) -0.017(5) 0.017(5) -0.003(5)
N9 0.054(9) 0.050(9) 0.034(7) -0.010(7) 0.012(7) -0.014(8)
C1 0.046(9) 0.033(8) 0.024(7) 0.008(6) 0.011(6) -0.003(7)
C2 0.038(8) 0.022(7) 0.041(8) 0.016(6) 0.019(7) 0.026(6)
C3 0.019(7) 0.034(8) 0.026(7) 0.000(6) 0.009(6) 0.008(6)
C4 0.032(8) 0.030(7) 0.015(6) -0.002(5) 0.009(6) 0.006(6)
C5 0.024(8) 0.045(9) 0.031(8) -0.002(6) 0.011(6) 0.006(6)
C6 0.022(7) 0.030(7) 0.009(6) -0.010(5) 0.006(5) 0.009(5)
C7 0.055(10) 0.021(7) 0.034(8) -0.005(6) 0.035(7) -0.006(7)
C8 0.016(6) 0.035(8) 0.032(7) -0.018(6) 0.014(6) -0.016(6)
C9 0.030(8) 0.038(8) 0.030(8) 0.001(6) 0.018(6) -0.005(6)
C10 0.019(7) 0.038(8) 0.022(7) -0.009(6) 0.015(5) -0.009(6)

loop_
_atom_type_symbol
_atom_type_description
_atom_type_scat_dispersion_real
_atom_type_scat_dispersion_imag
_atom_type_scat_source
C C 0.0033 0.0016 'International Tables Vol C Tables 4.2.6.8 and 6.1.1.4'
H H 0.0000 0.0000 'International Tables Vol C Tables 4.2.6.8 and 6.1.1.4'
N N 0.0061 0.0033 'International Tables Vol C Tables 4.2.6.8 and 6.1.1.4'
O O 0.0106 0.0060 'International Tables Vol C Tables 4.2.6.8 and 6.1.1.4'
Ni Ni 0.3393 1.1124 'International Tables Vol C Tables 4.2.6.8 and 6.1.1.4'

loop_
_geom_angle_atom_site_label_1
_geom_angle_atom_site_label_2
_geom_angle_atom_site_label_3
_geom_angle
_geom_angle_site_symmetry_1
_geom_angle_site_symmetry_3
O1 Ni1 O2 87.0(3) . 4_575
O1 Ni1 N8 170.9(4) . 2_645
O2 Ni1 N8 102.0(3) 4_575 2_645
O1 Ni1 N5 92.7(4) . 2_645
O2 Ni1 N5 178.2(4) 4_575 2_645
N8 Ni1 N5 78.2(4) 2_645 2_645
O1 Ni1 O1W 91.5(4) . .
O2 Ni1 O1W 88.3(4) 4_575 .
N8 Ni1 O1W 87.8(4) 2_645 .
N5 Ni1 O1W 90.0(4) 2_645 .
O1 Ni1 N6 87.7(4) . .
O2 Ni1 N6 94.9(4) 4_575 .
N8 Ni1 N6 92.4(4) 2_645 .
N5 Ni1 N6 86.9(4) 2_645 .
O1W Ni1 N6 176.7(4) . .
O2 Ni2 N7 84.4(4) 4_575 4_575
O2 Ni2 N3 91.3(4) 4_575 .
N7 Ni2 N3 175.7(5) 4_575 .
O2 Ni2 N1 175.2(4) 4_575 .
N7 Ni2 N1 100.1(5) 4_575 .
N3 Ni2 N1 84.1(5) . .
N6 C7 C8 119.9(12) . .
N6 C7 H7A 120.1 . .
C8 C7 H7A 120.1 . .
C7 N6 C9 117.7(11) . .
C7 N6 Ni1 120.6(9) . .
C9 N6 Ni1 121.6(9) . .
N3 O1 Ni1 116.1(7) . .
C5 N4 H4A 120.0 . .
C5 N4 H4B 120.0 . .
H4A N4 H4B 120.0 . .
C5 N3 O1 118.4(11) . .
C5 N3 Ni2 116.4(9) . .
O1 N3 Ni2 125.2(8) . .
N5 C8 C7 122.8(11) . .
N5 C8 H8A 118.6 . .
C7 C8 H8A 118.6 . .
N2 C3 C4 123.4(12) . .
N2 C3 H3A 118.3 . .
C4 C3 H3A 118.3 . .
C3 N2 C2 115.2(11) . .
C1 N1 C4 118.7(12) . .
C1 N1 Ni2 129.9(10) . .
C4 N1 Ni2 111.4(8) . .
N1 C4 C3 118.9(11) . .
N1 C4 C5 115.5(12) . .
C3 C4 C5 125.4(12) . .
O3 N9 O5 121.1(15) . .
O3 N9 O4 118.4(13) . .
O5 N9 O4 120.5(13) . .
N3 C5 N4 123.1(13) . .
N3 C5 C4 112.2(12) . .
N4 C5 C4 124.6(13) . .
N6 C9 C6 122.7(12) . .
N6 C9 H9A 118.6 . .
C6 C9 H9A 118.6 . .
N2 C2 C1 122.2(12) . .
N2 C2 H2A 118.9 . .
C1 C2 H2A 118.9 . .
N1 C1 C2 121.4(13) . .
N1 C1 H1A 119.3 . .
C2 C1 H1A 119.3 . .
C8 N5 C6 118.0(10) . .
C8 N5 Ni1 128.5(8) . 2_655
C6 N5 Ni1 113.4(7) . 2_655
N5 C6 C9 118.9(11) . .
N5 C6 C10 115.2(10) . .
C9 C6 C10 125.9(12) . .
C10 N7 Ni2 109.2(8) . 4_576
C10 N7 H7B 125.4 . .
Ni2 N7 H7B 125.4 4_576 .
N8 C10 N7 121.4(11) . .
N8 C10 C6 115.0(11) . .
N7 C10 C6 123.4(11) . .
C10 N8 O2 110.7(10) . .
C10 N8 Ni1 117.4(8) . 2_655
O2 N8 Ni1 131.3(7) . 2_655
N8 O2 Ni2 114.2(6) . 4_576
N8 O2 Ni1 126.6(7) . 4_576
Ni2 O2 Ni1 118.9(4) 4_576 4_576

loop_
_geom_bond_atom_site_label_1
_geom_bond_atom_site_label_2
_geom_bond_distance
_geom_bond_site_symmetry_2
Ni1 O1 2.018(8) .
Ni1 O2 2.032(8) 4_575
Ni1 N8 2.049(11) 2_645
Ni1 N5 2.077(9) 2_645
Ni1 O1W 2.087(9) .
Ni1 N6 2.136(11) .
Ni2 O2 1.841(8) 4_575
Ni2 N7 1.848(10) 4_575
Ni2 N3 1.868(10) .
Ni2 N1 1.884(11) .
C7 N6 1.325(16) .
C7 C8 1.383(17) .
C7 H7A 0.9300 .
N6 C9 1.344(16) .
O1 N3 1.341(12) .
N4 C5 1.370(17) .
N4 H4A 0.8600 .
N4 H4B 0.8600 .
N3 C5 1.296(16) .
O5 N9 1.247(15) .
C8 N5 1.323(15) .
C8 H8A 0.9300 .
C3 N2 1.339(16) .
C3 C4 1.403(17) .
C3 H3A 0.9300 .
N2 C2 1.357(17) .
N1 C1 1.312(16) .
N1 C4 1.360(16) .
O4 N9 1.262(16) .
C4 C5 1.436(18) .
N9 O3 1.215(16) .
C9 C6 1.378(17) .
C9 H9A 0.9300 .
C2 C1 1.393(19) .
C2 H2A 0.9300 .
C1 H1A 0.9300 .
N5 C6 1.352(15) .
N5 Ni1 2.077(9) 2_655
C6 C10 1.482(16) .
N7 C10 1.366(15) .
N7 Ni2 1.848(10) 4_576
N7 H7B 0.8600 .
C10 N8 1.273(15) .
N8 O2 1.383(12) .
N8 Ni1 2.049(11) 2_655
O2 Ni2 1.841(8) 4_576
O2 Ni1 2.032(8) 4_576

loop_
_geom_torsion_atom_site_label_1
_geom_torsion_atom_site_label_2
_geom_torsion_atom_site_label_3
_geom_torsion_atom_site_label_4
_geom_torsion
_geom_torsion_site_symmetry_1
_geom_torsion_site_symmetry_4
C8 C7 N6 C9 -1.6(19) . .
C8 C7 N6 Ni1 -178.1(10) . .
O1 Ni1 N6 C7 -166.9(10) . .
O2 Ni1 N6 C7 -80.1(10) 4_575 .
N8 Ni1 N6 C7 22.2(10) 2_645 .
N5 Ni1 N6 C7 100.3(10) 2_645 .
O1W Ni1 N6 C7 117(7) . .
O1 Ni1 N6 C9 16.7(10) . .
O2 Ni1 N6 C9 103.6(10) 4_575 .
N8 Ni1 N6 C9 -154.1(10) 2_645 .
N5 Ni1 N6 C9 -76.1(10) 2_645 .
O1W Ni1 N6 C9 -60(7) . .
O2 Ni1 O1 N3 -11.4(7) 4_575 .
N8 Ni1 O1 N3 174(2) 2_645 .
N5 Ni1 O1 N3 170.4(8) 2_645 .
O1W Ni1 O1 N3 -99.6(8) . .
N6 Ni1 O1 N3 83.6(8) . .
Ni1 O1 N3 C5 -166.1(9) . .
Ni1 O1 N3 Ni2 12.5(11) . .
O2 Ni2 N3 C5 173.4(10) 4_575 .
N7 Ni2 N3 C5 164(6) 4_575 .
N1 Ni2 N3 C5 -5.2(10) . .
O2 Ni2 N3 O1 -5.2(9) 4_575 .
N7 Ni2 N3 O1 -15(7) 4_575 .
N1 Ni2 N3 O1 176.2(10) . .
N6 C7 C8 N5 0(2) . .
C4 C3 N2 C2 3.1(19) . .
O2 Ni2 N1 C1 165(5) 4_575 .
N7 Ni2 N1 C1 3.8(13) 4_575 .
N3 Ni2 N1 C1 -177.1(12) . .
O2 Ni2 N1 C4 -16(6) 4_575 .
N7 Ni2 N1 C4 -176.8(9) 4_575 .
N3 Ni2 N1 C4 2.4(9) . .
C1 N1 C4 C3 3.4(18) . .
Ni2 N1 C4 C3 -176.0(9) . .
C1 N1 C4 C5 179.9(12) . .
Ni2 N1 C4 C5 0.4(14) . .
N2 C3 C4 N1 -3.9(19) . .
N2 C3 C4 C5 180.0(13) . .
O1 N3 C5 N4 2.7(19) . .
Ni2 N3 C5 N4 -176.0(10) . .
O1 N3 C5 C4 -174.8(10) . .
Ni2 N3 C5 C4 6.5(15) . .
N1 C4 C5 N3 -4.4(17) . .
C3 C4 C5 N3 171.8(12) . .
N1 C4 C5 N4 178.1(12) . .
C3 C4 C5 N4 -6(2) . .
C7 N6 C9 C6 2(2) . .
Ni1 N6 C9 C6 178.8(10) . .
C3 N2 C2 C1 -2(2) . .
C4 N1 C1 C2 -2.5(19) . .
Ni2 N1 C1 C2 176.9(10) . .
N2 C2 C1 N1 2(2) . .
C7 C8 N5 C6 1.4(19) . .
C7 C8 N5 Ni1 -175.0(10) . 2_655
C8 N5 C6 C9 -0.6(18) . .
Ni1 N5 C6 C9 176.3(9) 2_655 .
C8 N5 C6 C10 178.2(11) . .
Ni1 N5 C6 C10 -4.9(13) 2_655 .
N6 C9 C6 N5 -1(2) . .
N6 C9 C6 C10 -179.9(12) . .
Ni2 N7 C10 N8 -2.6(16) 4_576 .
Ni2 N7 C10 C6 -177.3(10) 4_576 .
N5 C6 C10 N8 9.9(17) . .
C9 C6 C10 N8 -171.5(12) . .
N5 C6 C10 N7 -175.2(12) . .
C9 C6 C10 N7 3(2) . .
N7 C10 N8 O2 2.5(17) . .
C6 C10 N8 O2 177.6(10) . .
N7 C10 N8 Ni1 174.9(10) . 2_655
C6 C10 N8 Ni1 -10.0(15) . 2_655
C10 N8 O2 Ni2 -1.2(12) . 4_576
Ni1 N8 O2 Ni2 -172.2(6) 2_655 4_576
C10 N8 O2 Ni1 173.3(8) . 4_576
Ni1 N8 O2 Ni1 2.2(14) 2_655 4_576
